data_1537052
loop_
_publ_author_name
'Rodewald, U.C.'
'Poettgen, R.'

_publ_section_title
;
 Three-dimensional iridium-germanium polyanions in the structures of Yb2
 Ir Ge2, Lu Ir Ge2 and Lu3 Ir2 Ge3
;
_journal_name_full 'Solid State Sciences'
_journal_page_first 487
_journal_page_last 493
_journal_volume 5
_journal_year 2003
_chemical_formula_sum 'Ge Ir Lu'
_chemical_name_systematic 'Lu Ir Ge'
_space_group_IT_number 62
_symmetry_space_group_name_Hall '-P 2ac 2n'
_symmetry_space_group_name_H-M 'P n m a'
_cell_angle_alpha 90
_cell_angle_beta 90
_cell_angle_gamma 90
_cell_formula_units_Z 4
_cell_length_a 6.681
_cell_length_b 4.2015
_cell_length_c 7.544
_cell_volume 211.762
_citation_journal_id_ASTM SSSCFJ
_cod_data_source_file Rodewald_SSSCFJ_2003_769.cif
_cod_data_source_block Ge1Ir1Lu1
_cod_original_cell_volume 211.7618
_cod_original_formula_sum 'Ge1 Ir1 Lu1'
_cod_database_code 1537052

loop_
_symmetry_equiv_pos_as_xyz
x,y,z
-x+1/2,-y,z+1/2
x+1/2,-y+1/2,-z+1/2
-x,y+1/2,-z
-x,-y,-z
x-1/2,y,-z-1/2
-x-1/2,y-1/2,z-1/2
x,-y-1/2,z

loop_
_atom_site_label
_atom_site_type_symbol
_atom_site_fract_x
_atom_site_fract_y
_atom_site_fract_z
_atom_site_occupancy
_atom_site_U_iso_or_equiv
Ir1 Ir 0.338 0.25 0.43821 1 0.0
Lu1 Lu 0.9902 0.25 0.6899 1 0.0
Ge1 Ge 0.2118 0.25 0.1152 1 0.0
